data_7025606
loop_
_publ_author_name
'Owen, Gareth R.'
'Gauthier, S\'ebastien'
'Weisbach, Nancy'
'Hampel, Frank'
'Bhuvanesh, Nattamai'
'Gladysz, John A.'

_publ_section_title
;
 Towards multistranded molecular wires: syntheses, structures, and
 reactivities of tetraplatinum bis(polyynediyl) complexes with [upper bond
 1 start]Pt-C(x)-Pt-(P(CH2)3P)2-Pt-C(x)-Pt-(P(CH2)3P[upper bond 1 end])2
 cores (x = 4, 6, 8).
;
_journal_issue 22
_journal_name_full 'Dalton transactions (Cambridge, England : 2003)'
_journal_page_first 5260
_journal_page_last 5271
_journal_paper_doi 10.1039/c002041a
_journal_volume 39
_journal_year 2010
_chemical_formula_sum 'C148 H112 Cl8 F20 P8 Pt4'
_chemical_formula_weight 3582.10
_chemical_name_systematic
;
?
;
_space_group_IT_number 60
_symmetry_cell_setting orthorhombic
_symmetry_space_group_name_Hall '-P 2n 2ab'
_symmetry_space_group_name_H-M 'P b c n'
_atom_sites_solution_hydrogens geom
_atom_sites_solution_primary direct
_atom_sites_solution_secondary difmap
_audit_creation_method SHELXL-97
_cell_angle_alpha 90.00
_cell_angle_beta 90.00
_cell_angle_gamma 90.00
_cell_formula_units_Z 4
_cell_length_a 26.5408(4)
_cell_length_b 22.3417(5)
_cell_length_c 23.4476(5)
_cell_measurement_reflns_used 16021
_cell_measurement_temperature 173(2)
_cell_volume 13903.6(5)
_computing_cell_refinement DENZO-SMN
_computing_data_collection 'Nonius Collect'
_computing_data_reduction DENZO-SMN
_computing_molecular_graphics 'SHELXTL NT'
_computing_publication_material 'SHELXTL NT'
_computing_structure_refinement 'SHELXL-97 (Sheldrick, 1997)'
_computing_structure_solution 'SHELXS-97 (Sheldrick, 1990)'
_diffrn_ambient_temperature 173(2)
_diffrn_detector_area_resol_mean 9
_diffrn_measured_fraction_theta_full 0.993
_diffrn_measured_fraction_theta_max 0.993
_diffrn_measurement_device_type 'Nonius KappaCCD'
_diffrn_radiation_monochromator graphite
_diffrn_radiation_source 'fine-focus rotating anode'
_diffrn_radiation_type MoK\a
_diffrn_radiation_wavelength 0.71073
_diffrn_reflns_av_R_equivalents 0.0391
_diffrn_reflns_av_sigmaI/netI 0.0563
_diffrn_reflns_limit_h_max 34
_diffrn_reflns_limit_h_min -34
_diffrn_reflns_limit_k_max 28
_diffrn_reflns_limit_k_min -28
_diffrn_reflns_limit_l_max 30
_diffrn_reflns_limit_l_min -30
_diffrn_reflns_number 29643
_diffrn_reflns_theta_full 27.47
_diffrn_reflns_theta_max 27.47
_diffrn_reflns_theta_min 1.19
_exptl_absorpt_coefficient_mu 4.336
_exptl_absorpt_correction_T_max 0.9183
_exptl_absorpt_correction_T_min 0.4103
_exptl_absorpt_correction_type empirical
_exptl_absorpt_process_details Scalepack
_exptl_crystal_colour yellow
_exptl_crystal_density_diffrn 1.711
_exptl_crystal_density_method 'not measured'
_exptl_crystal_description block
_exptl_crystal_F_000 6992
_exptl_crystal_size_max 0.25
_exptl_crystal_size_mid 0.25
_exptl_crystal_size_min 0.02
_refine_diff_density_max 1.578
_refine_diff_density_min -1.524
_refine_diff_density_rms 0.295
_refine_ls_extinction_method none
_refine_ls_goodness_of_fit_ref 1.054
_refine_ls_hydrogen_treatment 'riding model'
_refine_ls_matrix_type full
_refine_ls_number_parameters 816
_refine_ls_number_reflns 15811
_refine_ls_number_restraints 6
_refine_ls_restrained_S_all 1.054
_refine_ls_R_factor_all 0.0862
_refine_ls_R_factor_gt 0.0431
_refine_ls_shift/su_max 0.011
_refine_ls_shift/su_mean 0.000
_refine_ls_structure_factor_coef Fsqd
_refine_ls_weighting_details 'calc w=1/[\s^2^(Fo^2^)+(0.0516P)^2^+48.6481P] where P=(Fo^2^+2Fc^2^)/3'
_refine_ls_weighting_scheme calc
_refine_ls_wR_factor_gt 0.1030
_refine_ls_wR_factor_ref 0.1268
_reflns_number_gt 10063
_reflns_number_total 15811
_reflns_threshold_expression >2sigma(I)
_cod_data_source_file c002041a.txt
_cod_data_source_block go08
_cod_depositor_comments
;
The following automatic conversions were performed:

'_symmetry_cell_setting' value 'Orthorhombic' changed to
'orthorhombic' according to
/home/saulius/struct/CIF-dictionaries/cif_core.dic dictionary named
'cif_core.dic' version 2.4.2 from 2011-04-26.

Automatic conversion script
Id: cif_fix_values 1891 2012-01-12 08:04:46Z andrius 
;
_cod_original_sg_symbol_H-M Pbcn
_cod_database_code 7025606

loop_
_symmetry_equiv_pos_as_xyz
'x, y, z'
'-x+1/2, -y+1/2, z+1/2'
'-x, y, -z+1/2'
'x+1/2, -y+1/2, -z'
'-x, -y, -z'
'x-1/2, y-1/2, -z-1/2'
'x, -y, z-1/2'
'-x-1/2, y-1/2, z'

loop_
_atom_site_label
_atom_site_type_symbol
_atom_site_fract_x
_atom_site_fract_y
_atom_site_fract_z
_atom_site_U_iso_or_equiv
_atom_site_adp_type
_atom_site_occupancy
_atom_site_symmetry_multiplicity
_atom_site_calc_flag
_atom_site_refinement_flags
Pt1 Pt 0.606236(9) 0.541238(10) 0.745961(10) 0.02363(7) Uani 1 1 d .
P1 P 0.60563(7) 0.50189(7) 0.83640(7) 0.0268(4) Uani 1 1 d .
C1 C 0.5748(3) 0.4641(3) 0.7199(3) 0.0274(15) Uani 1 1 d .
C1A C 0.5413(3) 0.4978(3) 0.8648(3) 0.0267(14) Uiso 1 1 d .
H1AA H 0.5249 0.4611 0.8502 0.032 Uiso 1 1 calc R
H1AB H 0.5430 0.4946 0.9069 0.032 Uiso 1 1 calc R
C1B C 0.6129(3) 0.1496(3) 0.6957(3) 0.0291(15) Uiso 1 1 d .
H1BA H 0.6482 0.1367 0.7018 0.035 Uiso 1 1 calc R
H1BB H 0.6131 0.1934 0.6891 0.035 Uiso 1 1 calc R
Pt2 Pt 0.501035(11) 0.114092(9) 0.630276(10) 0.02171(7) Uani 1 1 d .
P2 P 0.59644(7) 0.58114(7) 0.65615(7) 0.0267(4) Uani 1 1 d .
C2 C 0.5585(3) 0.4160(3) 0.7060(3) 0.0322(16) Uani 1 1 d .
C2A C 0.5088(3) 0.5522(3) 0.8489(3) 0.0316(16) Uiso 1 1 d .
H2AA H 0.5023 0.5521 0.8074 0.038 Uiso 1 1 calc R
H2AB H 0.5271 0.5895 0.8585 0.038 Uiso 1 1 calc R
C2B C 0.5828(3) 0.1363(3) 0.7490(3) 0.0285(14) Uiso 1 1 d .
H2BA H 0.5478 0.1506 0.7433 0.034 Uiso 1 1 calc R
H2BB H 0.5815 0.0924 0.7546 0.034 Uiso 1 1 calc R
P3 P 0.58802(7) 0.11198(7) 0.63161(7) 0.0244(4) Uani 1 1 d .
C3 C 0.5410(3) 0.3608(3) 0.6887(3) 0.0329(17) Uani 1 1 d .
C3A C 0.4581(3) 0.5505(3) 0.8816(3) 0.0272(15) Uiso 1 1 d .
H3AA H 0.4622 0.5728 0.9178 0.033 Uiso 1 1 calc R
H3AB H 0.4506 0.5083 0.8916 0.033 Uiso 1 1 calc R
C3B C 0.6044(3) 0.1655(3) 0.8030(2) 0.0251(14) Uiso 1 1 d .
H3BA H 0.5925 0.2075 0.8054 0.030 Uiso 1 1 calc R
H3BB H 0.6416 0.1662 0.8005 0.030 Uiso 1 1 calc R
P4 P 0.41468(7) 0.12516(7) 0.63261(7) 0.0234(4) Uani 1 1 d .
C4 C 0.5285(3) 0.3111(3) 0.6738(3) 0.0346(17) Uani 1 1 d .
C5 C 0.5160(3) 0.2544(3) 0.6566(3) 0.0289(16) Uani 1 1 d .
C6 C 0.5076(2) 0.2025(3) 0.6428(3) 0.0271(16) Uani 1 1 d .
C11 C 0.6420(3) 0.6183(3) 0.7749(3) 0.0260(15) Uani 1 1 d .
F12 F 0.56565(17) 0.66607(17) 0.79893(18) 0.0425(11) Uani 1 1 d .
C12 C 0.6165(3) 0.6671(3) 0.7956(3) 0.0297(16) Uani 1 1 d .
F13 F 0.61180(19) 0.76408(18) 0.8363(2) 0.0540(13) Uani 1 1 d .
C13 C 0.6390(3) 0.7184(3) 0.8162(3) 0.0375(18) Uani 1 1 d .
F14 F 0.7136(2) 0.7721(2) 0.8337(2) 0.0706(16) Uani 1 1 d .
C14 C 0.6902(3) 0.7224(3) 0.8139(3) 0.0406(19) Uani 1 1 d .
F15 F 0.76876(19) 0.6791(2) 0.7921(3) 0.0729(16) Uani 1 1 d .
C15 C 0.7180(3) 0.6756(3) 0.7931(3) 0.0427(19) Uani 1 1 d .
F16 F 0.72376(16) 0.57991(18) 0.75419(19) 0.0492(12) Uani 1 1 d .
C16 C 0.6934(3) 0.6251(3) 0.7740(3) 0.0319(16) Uani 1 1 d .
C21 C 0.6430(3) 0.5413(3) 0.8905(3) 0.0327(16) Uani 1 1 d .
C22 C 0.6942(3) 0.5358(4) 0.8899(3) 0.044(2) Uani 1 1 d .
H22A H 0.7096 0.5113 0.8617 0.052 Uiso 1 1 calc R
C23 C 0.7241(4) 0.5650(4) 0.9291(4) 0.057(2) Uani 1 1 d .
H23A H 0.7596 0.5600 0.9281 0.068 Uiso 1 1 calc R
C24 C 0.7028(4) 0.6007(4) 0.9691(4) 0.071(3) Uani 1 1 d .
H24A H 0.7231 0.6212 0.9962 0.086 Uiso 1 1 calc R
C25 C 0.6530(5) 0.6067(6) 0.9697(5) 0.106(5) Uani 1 1 d .
H25A H 0.6380 0.6316 0.9978 0.127 Uiso 1 1 calc R
C26 C 0.6221(4) 0.5776(5) 0.9305(4) 0.079(3) Uani 1 1 d .
H26A H 0.5866 0.5832 0.9317 0.095 Uiso 1 1 calc R
C31 C 0.6298(3) 0.4261(3) 0.8399(3) 0.0283(15) Uani 1 1 d .
C32 C 0.6703(3) 0.4099(3) 0.8056(3) 0.044(2) Uani 1 1 d .
H32A H 0.6836 0.4381 0.7793 0.052 Uiso 1 1 calc R
C33 C 0.6914(3) 0.3537(3) 0.8089(4) 0.053(2) Uani 1 1 d .
H33A H 0.7197 0.3440 0.7860 0.064 Uiso 1 1 calc R
C34 C 0.6714(3) 0.3119(3) 0.8453(4) 0.048(2) Uani 1 1 d .
H34A H 0.6850 0.2726 0.8466 0.057 Uiso 1 1 calc R
C35 C 0.6313(3) 0.3275(3) 0.8799(4) 0.057(2) Uani 1 1 d .
H35A H 0.6176 0.2989 0.9057 0.068 Uiso 1 1 calc R
C36 C 0.6112(3) 0.3841(3) 0.8773(3) 0.045(2) Uani 1 1 d .
H36A H 0.5840 0.3944 0.9017 0.054 Uiso 1 1 calc R
C41 C 0.5916(3) 0.6622(3) 0.6582(3) 0.0274(15) Uani 1 1 d .
C42 C 0.6355(3) 0.6969(3) 0.6567(3) 0.0355(17) Uani 1 1 d .
H42A H 0.6671 0.6790 0.6481 0.043 Uiso 1 1 calc R
C43 C 0.6324(3) 0.7584(3) 0.6680(3) 0.046(2) Uani 1 1 d .
H43A H 0.6620 0.7823 0.6664 0.055 Uiso 1 1 calc R
C44 C 0.5872(4) 0.7845(3) 0.6812(4) 0.051(2) Uani 1 1 d .
H44A H 0.5858 0.8262 0.6893 0.061 Uiso 1 1 calc R
C45 C 0.5436(3) 0.7505(3) 0.6829(3) 0.045(2) Uani 1 1 d .
H45A H 0.5121 0.7686 0.6913 0.054 Uiso 1 1 calc R
C46 C 0.5469(3) 0.6895(3) 0.6722(3) 0.0367(17) Uani 1 1 d .
H46A H 0.5172 0.6659 0.6746 0.044 Uiso 1 1 calc R
C51 C 0.6475(3) 0.5677(3) 0.6070(3) 0.0321(16) Uani 1 1 d .
C52 C 0.6894(3) 0.5360(4) 0.6253(4) 0.046(2) Uani 1 1 d .
H52A H 0.6906 0.5206 0.6630 0.055 Uiso 1 1 calc R
C53 C 0.7295(4) 0.5269(4) 0.5886(4) 0.065(3) Uani 1 1 d .
H53A H 0.7584 0.5057 0.6015 0.078 Uiso 1 1 calc R
C54 C 0.7279(4) 0.5485(4) 0.5333(4) 0.062(3) Uani 1 1 d .
H54A H 0.7552 0.5412 0.5080 0.074 Uiso 1 1 calc R
C55 C 0.6868(4) 0.5802(4) 0.5152(4) 0.057(2) Uani 1 1 d .
H55A H 0.6859 0.5958 0.4775 0.068 Uiso 1 1 calc R
C56 C 0.6462(3) 0.5899(4) 0.5519(3) 0.047(2) Uani 1 1 d .
H56A H 0.6176 0.6117 0.5390 0.057 Uiso 1 1 calc R
C61 C 0.4985(3) 0.0220(3) 0.6232(3) 0.0257(14) Uani 1 1 d .
F62 F 0.53813(15) 0.02633(17) 0.53185(15) 0.0354(10) Uani 1 1 d .
C62 C 0.5174(3) -0.0067(3) 0.5749(3) 0.0291(15) Uani 1 1 d .
F63 F 0.53687(19) -0.09259(18) 0.51935(18) 0.0519(13) Uani 1 1 d .
C63 C 0.5168(3) -0.0685(3) 0.5669(3) 0.0386(19) Uani 1 1 d .
F64 F 0.49381(19) -0.16348(17) 0.6001(2) 0.0608(15) Uani 1 1 d .
C64 C 0.4955(3) -0.1041(3) 0.6084(3) 0.0351(17) Uani 1 1 d .
F65 F 0.45661(19) -0.11309(18) 0.69733(19) 0.0536(13) Uani 1 1 d .
C65 C 0.4773(3) -0.0787(3) 0.6568(3) 0.0376(17) Uani 1 1 d .
F66 F 0.45919(16) 0.00524(17) 0.71181(16) 0.0377(10) Uani 1 1 d .
C66 C 0.4786(3) -0.0172(3) 0.6628(3) 0.0281(15) Uani 1 1 d .
C71 C 0.6181(3) 0.1506(3) 0.5718(3) 0.0307(16) Uani 1 1 d .
C72 C 0.6696(3) 0.1585(3) 0.5711(3) 0.045(2) Uani 1 1 d .
H72A H 0.6892 0.1457 0.6028 0.055 Uiso 1 1 calc R
C73 C 0.6932(3) 0.1849(4) 0.5246(4) 0.055(2) Uani 1 1 d .
H73A H 0.7287 0.1907 0.5246 0.066 Uiso 1 1 calc R
C74 C 0.6645(4) 0.2029(4) 0.4776(3) 0.054(2) Uani 1 1 d .
H74A H 0.6803 0.2205 0.4454 0.065 Uiso 1 1 calc R
C75 C 0.6139(4) 0.1949(3) 0.4784(3) 0.051(2) Uani 1 1 d .
H75A H 0.5944 0.2076 0.4467 0.061 Uiso 1 1 calc R
C76 C 0.5898(3) 0.1685(3) 0.5249(3) 0.0350(17) Uani 1 1 d .
H76A H 0.5543 0.1628 0.5245 0.042 Uiso 1 1 calc R
C81 C 0.6178(3) 0.0381(3) 0.6294(3) 0.0297(16) Uani 1 1 d .
C82 C 0.6356(3) 0.0149(3) 0.5773(3) 0.0371(18) Uani 1 1 d .
H82A H 0.6362 0.0397 0.5443 0.045 Uiso 1 1 calc R
C83 C 0.6522(3) -0.0441(3) 0.5739(4) 0.043(2) Uani 1 1 d .
H83A H 0.6635 -0.0597 0.5384 0.052 Uiso 1 1 calc R
C84 C 0.6524(3) -0.0801(3) 0.6216(4) 0.049(2) Uani 1 1 d .
H84A H 0.6638 -0.1203 0.6189 0.059 Uiso 1 1 calc R
C85 C 0.6363(3) -0.0580(3) 0.6726(4) 0.048(2) Uani 1 1 d .
H85A H 0.6371 -0.0826 0.7056 0.058 Uiso 1 1 calc R
C86 C 0.6184(3) 0.0012(3) 0.6762(3) 0.0404(19) Uani 1 1 d .
H86A H 0.6065 0.0159 0.7117 0.048 Uiso 1 1 calc R
C91 C 0.3759(3) 0.0575(3) 0.6315(3) 0.0277(15) Uani 1 1 d .
C92 C 0.3822(3) 0.0172(3) 0.5861(3) 0.0296(16) Uani 1 1 d .
H92A H 0.4045 0.0268 0.5558 0.036 Uiso 1 1 calc R
C93 C 0.3562(3) -0.0365(3) 0.5853(3) 0.0407(19) Uani 1 1 d .
H93A H 0.3614 -0.0638 0.5548 0.049 Uiso 1 1 calc R
C94 C 0.3231(3) -0.0509(3) 0.6280(3) 0.048(2) Uani 1 1 d .
H94A H 0.3051 -0.0876 0.6267 0.058 Uiso 1 1 calc R
C95 C 0.3158(3) -0.0114(3) 0.6730(3) 0.0427(19) Uani 1 1 d .
H95A H 0.2932 -0.0211 0.7030 0.051 Uiso 1 1 calc R
C96 C 0.3419(3) 0.0423(3) 0.6734(3) 0.0322(16) Uani 1 1 d .
H96A H 0.3362 0.0696 0.7037 0.039 Uiso 1 1 calc R
C101 C 0.3869(3) 0.1686(3) 0.5746(3) 0.0246(15) Uani 1 1 d .
C102 C 0.4161(3) 0.1958(3) 0.5327(3) 0.0276(15) Uani 1 1 d .
H10A H 0.4518 0.1925 0.5341 0.033 Uiso 1 1 calc R
C103 C 0.3937(3) 0.2278(3) 0.4887(3) 0.045(2) Uani 1 1 d .
H10B H 0.4140 0.2458 0.4600 0.054 Uiso 1 1 calc R
C104 C 0.3416(3) 0.2335(3) 0.4868(3) 0.044(2) Uani 1 1 d .
H10C H 0.3262 0.2556 0.4569 0.053 Uiso 1 1 calc R
C105 C 0.3127(3) 0.2075(3) 0.5275(3) 0.0420(19) Uani 1 1 d .
H10D H 0.2771 0.2121 0.5261 0.050 Uiso 1 1 calc R
C106 C 0.3345(3) 0.1740(3) 0.5716(3) 0.0340(17) Uani 1 1 d .
H10E H 0.3138 0.1550 0.5993 0.041 Uiso 1 1 calc R
C100 C 0.5242(5) 0.3263(4) 0.5274(4) 0.072(3) Uani 1 1 d .
H10F H 0.4984 0.3084 0.5506 0.087 Uiso 1 1 d R
H10G H 0.5563 0.3118 0.5402 0.087 Uiso 1 1 d R
Cl11 Cl 0.52156(13) 0.40295(12) 0.53627(12) 0.0861(9) Uani 1 1 d .
Cl12 Cl 0.51427(11) 0.30466(11) 0.45733(11) 0.0721(8) Uani 1 1 d .
C200 C 0.3101(8) 0.3637(8) 0.8852(9) 0.132(8) Uiso 0.680(5) 1 d PD
H20A H 0.2945 0.3701 0.9216 0.158 Uiso 0.680(5) 1 d PR
H20B H 0.3360 0.3935 0.8819 0.158 Uiso 0.680(5) 1 d PR
Cl21 Cl 0.27035(19) 0.38342(19) 0.8396(2) 0.0955(12) Uani 0.680(5) 1 d PD
Cl22 Cl 0.34116(19) 0.30164(19) 0.8910(2) 0.0955(12) Uani 0.680(5) 1 d PD
C201 C 0.3239(12) 0.3096(12) 0.830(2) 0.132(8) Uiso 0.32 1 d PD
H20C H 0.3448 0.2862 0.8552 0.158 Uiso 0.320(5) 1 d PR
H20D H 0.3417 0.3117 0.7949 0.158 Uiso 0.320(5) 1 d PR
Cl2A Cl 0.3278(4) 0.3741(4) 0.8588(5) 0.0955(12) Uani 0.32 1 d PD
Cl2B Cl 0.2765(4) 0.2656(4) 0.8206(5) 0.0955(12) Uani 0.32 1 d PD

loop_
_atom_site_aniso_label
_atom_site_aniso_U_11
_atom_site_aniso_U_22
_atom_site_aniso_U_33
_atom_site_aniso_U_23
_atom_site_aniso_U_13
_atom_site_aniso_U_12
Pt1 0.02320(13) 0.01401(12) 0.03369(14) -0.00011(11) -0.00083(12) -0.00185(9)
P1 0.0241(10) 0.0185(8) 0.0378(9) 0.0010(7) 0.0005(8) 0.0014(7)
C1 0.031(4) 0.020(3) 0.031(3) -0.001(3) -0.005(3) -0.001(3)
Pt2 0.02549(14) 0.01462(12) 0.02503(12) -0.00220(9) -0.00051(12) -0.00150(12)
P2 0.0250(10) 0.0211(8) 0.0340(9) 0.0006(7) 0.0013(8) -0.0023(7)
C2 0.037(5) 0.022(3) 0.038(4) 0.001(3) -0.001(3) -0.001(3)
P3 0.0265(10) 0.0212(8) 0.0254(8) 0.0000(7) 0.0014(7) -0.0033(7)
C3 0.041(5) 0.021(3) 0.037(4) -0.001(3) 0.003(3) -0.003(3)
P4 0.0263(10) 0.0196(8) 0.0243(8) 0.0002(7) -0.0022(7) 0.0001(7)
C4 0.039(5) 0.024(4) 0.042(4) 0.000(3) -0.005(3) 0.000(3)
C5 0.038(4) 0.023(3) 0.026(3) -0.001(3) -0.004(3) -0.002(3)
C6 0.031(5) 0.022(3) 0.029(3) -0.001(3) 0.002(3) 0.001(3)
C11 0.027(4) 0.014(3) 0.037(4) 0.003(3) -0.005(3) -0.004(3)
F12 0.037(3) 0.030(2) 0.060(3) -0.009(2) 0.008(2) -0.0035(19)
C12 0.033(4) 0.025(3) 0.031(4) -0.001(3) 0.001(3) -0.009(3)
F13 0.065(4) 0.031(2) 0.066(3) -0.020(2) 0.015(3) -0.005(2)
C13 0.052(5) 0.023(4) 0.038(4) -0.006(3) 0.008(4) -0.008(4)
F14 0.066(4) 0.049(3) 0.097(4) -0.026(3) 0.001(3) -0.030(3)
C14 0.043(5) 0.025(4) 0.054(5) -0.008(3) -0.002(4) -0.014(4)
F15 0.032(3) 0.065(3) 0.122(5) -0.026(3) -0.009(3) -0.013(3)
C15 0.031(5) 0.042(4) 0.055(5) -0.002(4) -0.004(4) -0.012(4)
F16 0.030(2) 0.034(2) 0.083(3) -0.006(2) -0.006(2) 0.0016(19)
C16 0.030(4) 0.026(4) 0.040(4) 0.004(3) -0.004(3) 0.002(3)
C21 0.034(5) 0.024(4) 0.040(4) 0.007(3) -0.007(3) -0.001(3)
C22 0.041(5) 0.049(5) 0.041(4) -0.006(4) 0.000(4) -0.011(4)
C23 0.047(6) 0.054(5) 0.069(6) 0.007(5) -0.014(5) -0.020(5)
C24 0.065(8) 0.071(7) 0.078(7) -0.025(6) -0.029(6) -0.009(6)
C25 0.070(9) 0.149(12) 0.099(9) -0.088(9) -0.026(7) 0.030(8)
C26 0.039(6) 0.106(8) 0.092(8) -0.058(7) -0.015(5) 0.015(6)
C31 0.028(4) 0.018(3) 0.039(4) 0.000(3) -0.001(3) 0.003(3)
C32 0.046(5) 0.027(4) 0.057(5) 0.009(4) 0.012(4) 0.009(4)
C33 0.048(6) 0.039(5) 0.071(6) 0.007(4) 0.016(5) 0.017(4)
C34 0.042(5) 0.025(4) 0.076(6) 0.004(4) 0.002(4) 0.014(4)
C35 0.056(6) 0.027(4) 0.087(7) 0.020(4) 0.014(5) 0.012(4)
C36 0.053(6) 0.025(4) 0.055(5) 0.013(3) 0.016(4) 0.013(4)
C41 0.034(4) 0.021(3) 0.028(3) 0.005(3) -0.003(3) -0.002(3)
C42 0.036(5) 0.031(4) 0.039(4) 0.005(3) -0.003(3) -0.003(3)
C43 0.057(6) 0.027(4) 0.053(5) 0.010(4) -0.007(4) -0.014(4)
C44 0.070(7) 0.015(4) 0.068(6) 0.005(4) -0.006(5) -0.006(4)
C45 0.054(6) 0.027(4) 0.054(5) 0.000(4) 0.012(4) 0.005(4)
C46 0.032(4) 0.024(4) 0.054(5) 0.001(3) 0.003(4) -0.005(3)
C51 0.026(4) 0.031(4) 0.039(4) -0.011(3) 0.004(3) -0.007(3)
C52 0.035(5) 0.048(5) 0.055(5) -0.002(4) 0.013(4) 0.006(4)
C53 0.046(6) 0.071(6) 0.077(7) -0.005(5) 0.022(5) 0.015(5)
C54 0.040(6) 0.075(7) 0.071(6) -0.013(5) 0.023(5) -0.005(5)
C55 0.051(6) 0.076(7) 0.044(5) 0.007(5) 0.012(4) -0.013(5)
C56 0.043(5) 0.053(5) 0.047(5) -0.004(4) 0.006(4) -0.003(4)
C61 0.028(4) 0.018(3) 0.032(3) -0.001(2) -0.006(3) 0.000(3)
F62 0.042(3) 0.033(2) 0.032(2) -0.0036(17) 0.0035(18) -0.0012(19)
C62 0.030(4) 0.025(3) 0.032(4) -0.006(3) -0.003(3) -0.001(3)
F63 0.068(4) 0.035(2) 0.053(3) -0.022(2) -0.004(2) 0.015(2)
C63 0.043(5) 0.029(4) 0.044(4) -0.014(3) -0.008(4) 0.010(3)
F64 0.085(4) 0.0119(19) 0.085(4) -0.005(2) -0.014(3) 0.002(2)
C64 0.042(5) 0.017(3) 0.046(4) -0.004(3) -0.011(4) 0.000(3)
F65 0.069(4) 0.030(2) 0.061(3) 0.019(2) 0.003(3) -0.006(2)
C65 0.042(5) 0.022(4) 0.049(4) 0.007(3) -0.002(4) -0.002(3)
F66 0.046(3) 0.032(2) 0.036(2) 0.0033(18) 0.0050(19) 0.0056(19)
C66 0.029(4) 0.021(3) 0.035(4) -0.003(3) -0.002(3) 0.001(3)
C71 0.038(5) 0.023(3) 0.031(4) -0.004(3) 0.004(3) -0.006(3)
C72 0.038(5) 0.049(5) 0.049(5) 0.009(4) 0.000(4) -0.012(4)
C73 0.039(5) 0.066(6) 0.059(5) 0.013(5) 0.012(4) -0.018(5)
C74 0.069(7) 0.049(5) 0.045(5) 0.015(4) 0.019(5) -0.010(5)
C75 0.072(7) 0.041(5) 0.040(4) 0.007(4) 0.005(4) 0.000(5)
C76 0.040(5) 0.033(4) 0.032(4) 0.001(3) 0.003(3) -0.004(3)
C81 0.025(4) 0.023(3) 0.041(4) -0.002(3) -0.002(3) -0.001(3)
C82 0.035(5) 0.033(4) 0.043(4) -0.005(3) 0.006(3) 0.001(3)
C83 0.039(5) 0.034(4) 0.057(5) -0.012(4) 0.013(4) -0.002(4)
C84 0.050(6) 0.025(4) 0.071(6) -0.004(4) -0.002(5) -0.001(4)
C85 0.057(6) 0.026(4) 0.063(5) 0.007(4) -0.002(5) 0.000(4)
C86 0.053(5) 0.030(4) 0.038(4) 0.000(3) 0.004(4) -0.004(4)
C91 0.025(4) 0.028(4) 0.031(3) 0.001(3) -0.009(3) 0.000(3)
C92 0.036(5) 0.029(4) 0.024(3) -0.003(3) -0.002(3) -0.003(3)
C93 0.052(5) 0.030(4) 0.040(4) -0.008(3) -0.008(4) -0.007(4)
C94 0.058(6) 0.031(4) 0.055(5) 0.011(4) -0.016(4) -0.022(4)
C95 0.044(5) 0.043(5) 0.041(4) 0.007(4) 0.003(4) -0.015(4)
C96 0.033(4) 0.028(4) 0.035(4) 0.001(3) 0.002(3) -0.001(3)
C101 0.031(4) 0.018(3) 0.025(3) -0.001(3) -0.006(3) 0.002(3)
C102 0.036(4) 0.020(3) 0.028(3) -0.005(3) -0.001(3) 0.003(3)
C103 0.057(6) 0.035(4) 0.042(4) 0.012(3) 0.012(4) -0.002(4)
C104 0.056(6) 0.043(5) 0.034(4) 0.011(4) -0.007(4) 0.011(4)
C105 0.041(5) 0.035(4) 0.050(5) 0.007(4) -0.008(4) 0.002(4)
C106 0.043(5) 0.023(3) 0.036(4) -0.003(3) -0.001(3) -0.004(3)
C100 0.099(9) 0.057(6) 0.061(6) 0.014(5) -0.008(6) -0.011(6)
Cl11 0.126(3) 0.0632(16) 0.0691(16) -0.0170(13) 0.0254(17) 0.0113(17)
Cl12 0.104(2) 0.0491(13) 0.0633(15) 0.0001(12) -0.0097(14) -0.0074(13)
Cl21 0.095(2) 0.0718(18) 0.119(3) 0.0054(16) 0.0157(19) 0.0023(17)
Cl22 0.095(2) 0.0718(18) 0.119(3) 0.0054(16) 0.0157(19) 0.0023(17)
Cl2A 0.095(2) 0.0718(18) 0.119(3) 0.0054(16) 0.0157(19) 0.0023(17)
Cl2B 0.095(2) 0.0718(18) 0.119(3) 0.0054(16) 0.0157(19) 0.0023(17)

loop_
_atom_type_symbol
_atom_type_description
_atom_type_scat_dispersion_real
_atom_type_scat_dispersion_imag
_atom_type_scat_source
C C 0.0033 0.0016 'International Tables Vol C Tables 4.2.6.8 and 6.1.1.4'
H H 0.0000 0.0000 'International Tables Vol C Tables 4.2.6.8 and 6.1.1.4'
F F 0.0171 0.0103 'International Tables Vol C Tables 4.2.6.8 and 6.1.1.4'
P P 0.1023 0.0942 'International Tables Vol C Tables 4.2.6.8 and 6.1.1.4'
Pt Pt -1.7033 8.3905 'International Tables Vol C Tables 4.2.6.8 and 6.1.1.4'
Cl Cl 0.1484 0.1585 'International Tables Vol C Tables 4.2.6.8 and 6.1.1.4'

loop_
_geom_angle_atom_site_label_1
_geom_angle_atom_site_label_2
_geom_angle_atom_site_label_3
_geom_angle
_geom_angle_site_symmetry_1
_geom_angle_site_symmetry_3
C1 Pt1 C11 176.8(3) . .
C1 Pt1 P1 87.10(18) . .
C11 Pt1 P1 91.11(19) . .
C1 Pt1 P2 90.41(18) . .
C11 Pt1 P2 91.65(18) . .
P1 Pt1 P2 173.10(7) . .
C1 Pt1 Pt2 9.43(19) . .
C11 Pt1 Pt2 167.46(18) . .
P1 Pt1 Pt2 83.49(4) . .
P2 Pt1 Pt2 95.00(4) . .
C31 P1 C21 103.0(3) . .
C31 P1 C1A 105.5(3) . .
C21 P1 C1A 106.0(3) . .
C31 P1 Pt1 113.4(2) . .
C21 P1 Pt1 116.8(2) . .
C1A P1 Pt1 111.2(2) . .
C2 C1 Pt1 175.8(6) . .
C2A C1A P1 113.3(4) . .
C2B C1B P3 113.2(5) . .
C6 Pt2 C61 175.1(3) . .
C6 Pt2 P4 88.66(19) . .
C61 Pt2 P4 94.4(2) . .
C6 Pt2 P3 86.09(19) . .
C61 Pt2 P3 90.8(2) . .
P4 Pt2 P3 174.57(6) . .
C6 Pt2 Pt1 13.00(19) . .
C61 Pt2 Pt1 162.27(18) . .
P4 Pt2 Pt1 99.42(4) . .
P3 Pt2 Pt1 75.20(4) . .
C51 P2 C3A 102.8(3) . 3_656
C51 P2 C41 103.6(3) . .
C3A P2 C41 109.3(3) 3_656 .
C51 P2 Pt1 115.8(3) . .
C3A P2 Pt1 112.8(2) 3_656 .
C41 P2 Pt1 111.7(2) . .
C1 C2 C3 178.1(8) . .
C1A C2A C3A 110.4(5) . .
C3B C2B C1B 113.6(5) . .
C71 P3 C81 102.5(3) . .
C71 P3 C1B 104.7(3) . .
C81 P3 C1B 106.2(3) . .
C71 P3 Pt2 114.6(2) . .
C81 P3 Pt2 116.7(2) . .
C1B P3 Pt2 111.1(2) . .
C4 C3 C2 176.1(8) . .
C2A C3A P2 116.0(5) . 3_656
C2B C3B P4 111.6(4) . 3_656
C101 P4 C91 101.6(3) . .
C101 P4 C3B 103.9(3) . 3_656
C91 P4 C3B 105.3(3) . 3_656
C101 P4 Pt2 116.1(2) . .
C91 P4 Pt2 118.0(2) . .
C3B P4 Pt2 110.3(2) 3_656 .
C3 C4 C5 178.1(9) . .
C6 C5 C4 176.0(8) . .
C5 C6 Pt2 170.9(6) . .
C12 C11 C16 114.1(6) . .
C12 C11 Pt1 123.3(5) . .
C16 C11 Pt1 122.6(5) . .
F12 C12 C11 119.9(6) . .
F12 C12 C13 115.3(6) . .
C11 C12 C13 124.8(7) . .
C14 C13 F13 120.1(6) . .
C14 C13 C12 118.2(7) . .
F13 C13 C12 121.6(7) . .
C13 C14 F14 119.9(7) . .
C13 C14 C15 120.1(7) . .
F14 C14 C15 120.0(7) . .
F15 C15 C16 120.9(7) . .
F15 C15 C14 120.0(7) . .
C16 C15 C14 119.1(7) . .
C15 C16 C11 123.7(7) . .
C15 C16 F16 115.8(7) . .
C11 C16 F16 120.5(6) . .
C26 C21 C22 117.9(7) . .
C26 C21 P1 122.9(7) . .
C22 C21 P1 119.2(6) . .
C23 C22 C21 121.5(8) . .
C22 C23 C24 120.1(9) . .
C25 C24 C23 118.8(9) . .
C24 C25 C26 122.1(10) . .
C21 C26 C25 119.6(9) . .
C36 C31 C32 117.9(6) . .
C36 C31 P1 122.7(5) . .
C32 C31 P1 119.4(5) . .
C31 C32 C33 121.3(7) . .
C34 C33 C32 119.9(8) . .
C33 C34 C35 119.4(7) . .
C36 C35 C34 120.2(8) . .
C35 C36 C31 121.2(8) . .
C46 C41 C42 118.7(6) . .
C46 C41 P2 120.7(5) . .
C42 C41 P2 119.5(5) . .
C41 C42 C43 119.3(7) . .
C44 C43 C42 120.8(8) . .
C45 C44 C43 120.2(7) . .
C44 C45 C46 118.9(8) . .
C41 C46 C45 122.1(7) . .
C52 C51 C56 119.4(7) . .
C52 C51 P2 119.3(6) . .
C56 C51 P2 121.2(6) . .
C51 C52 C53 120.1(8) . .
C54 C53 C52 120.5(9) . .
C55 C54 C53 119.7(8) . .
C54 C55 C56 120.3(8) . .
C51 C56 C55 120.0(8) . .
C62 C61 C66 113.0(6) . .
C62 C61 Pt2 120.8(5) . .
C66 C61 Pt2 126.1(5) . .
F62 C62 C63 116.1(6) . .
F62 C62 C61 119.7(6) . .
C63 C62 C61 124.2(7) . .
F63 C63 C64 121.0(6) . .
F63 C63 C62 120.2(7) . .
C64 C63 C62 118.8(7) . .
F64 C64 C63 118.8(7) . .
F64 C64 C65 121.5(7) . .
C63 C64 C65 119.7(6) . .
F65 C65 C64 120.0(6) . .
F65 C65 C66 120.5(7) . .
C64 C65 C66 119.5(7) . .
F66 C66 C65 116.4(6) . .
F66 C66 C61 118.7(5) . .
C65 C66 C61 124.8(6) . .
C76 C71 C72 119.4(7) . .
C76 C71 P3 120.4(6) . .
C72 C71 P3 120.1(6) . .
C71 C72 C73 120.6(8) . .
C74 C73 C72 119.7(8) . .
C73 C74 C75 119.5(7) . .
C76 C75 C74 121.4(8) . .
C75 C76 C71 119.4(8) . .
C82 C81 C86 118.0(6) . .
C82 C81 P3 120.0(5) . .
C86 C81 P3 121.6(5) . .
C81 C82 C83 120.2(7) . .
C84 C83 C82 120.4(7) . .
C85 C84 C83 120.1(7) . .
C84 C85 C86 119.9(7) . .
C81 C86 C85 121.4(7) . .
C96 C91 C92 117.5(6) . .
C96 C91 P4 124.2(5) . .
C92 C91 P4 118.3(5) . .
C91 C92 C93 120.4(7) . .
C92 C93 C94 120.9(7) . .
C95 C94 C93 119.7(7) . .
C94 C95 C96 119.0(7) . .
C91 C96 C95 122.4(7) . .
C102 C101 C106 118.7(6) . .
C102 C101 P4 122.3(5) . .
C106 C101 P4 119.1(5) . .
C101 C102 C103 120.8(7) . .
C104 C103 C102 119.8(7) . .
C105 C104 C103 120.1(7) . .
C104 C105 C106 120.9(8) . .
C105 C106 C101 119.7(7) . .
Cl11 C100 Cl12 112.7(5) . .
Cl2A C200 Cl21 77.9(14) . .
Cl2A C200 Cl22 90.8(16) . .
Cl21 C200 Cl22 130.0(14) . .
Cl2A C200 C201 62(2) . .
Cl21 C200 C201 80.7(16) . .
Cl22 C200 C201 51.8(17) . .
C200 Cl21 Cl2A 29.6(9) . .
C200 Cl21 C201 54.3(13) . .
Cl2A Cl21 C201 46.5(7) . .
C201 Cl22 C200 70.3(15) . .
C201 Cl22 Cl2A 56.2(9) . .
C200 Cl22 Cl2A 26.4(9) . .
Cl22 C201 Cl2A 72.1(14) . .
Cl22 C201 Cl2B 108(3) . .
Cl2A C201 Cl2B 132(2) . .
Cl22 C201 C200 57.9(13) . .
Cl2A C201 C200 26.8(10) . .
Cl2B C201 C200 111(2) . .
Cl22 C201 Cl21 101.3(17) . .
Cl2A C201 Cl21 47.1(10) . .
Cl2B C201 Cl21 88.1(16) . .
C200 C201 Cl21 45.0(8) . .
C200 Cl2A C201 91(3) . .
C200 Cl2A Cl21 72.5(13) . .
C201 Cl2A Cl21 86.4(15) . .
C200 Cl2A Cl22 62.7(12) . .
C201 Cl2A Cl22 51.7(18) . .
Cl21 Cl2A Cl22 114.6(7) . .

loop_
_geom_bond_atom_site_label_1
_geom_bond_atom_site_label_2
_geom_bond_distance
_geom_bond_site_symmetry_2
Pt1 C1 2.010(6) .
Pt1 C11 2.080(6) .
Pt1 P1 2.2958(17) .
Pt1 P2 2.3014(17) .
Pt1 Pt2 10.3066(4) .
P1 C31 1.813(6) .
P1 C21 1.836(7) .
P1 C1A 1.834(7) .
C1 C2 1.203(8) .
C1A C2A 1.536(9) .
C1B C2B 1.512(9) .
C1B P3 1.845(6) .
Pt2 C6 2.003(6) .
Pt2 C61 2.065(6) .
Pt2 P4 2.3059(18) .
Pt2 P3 2.3093(18) .
P2 C51 1.803(7) .
P2 C3A 1.829(7) 3_656
P2 C41 1.817(6) .
C2 C3 1.378(9) .
C2A C3A 1.551(9) .
C2B C3B 1.536(8) .
P3 C71 1.831(7) .
P3 C81 1.832(7) .
C3 C4 1.210(9) .
C3A P2 1.829(7) 3_656
C3B P4 1.831(6) 3_656
P4 C101 1.825(6) .
P4 C91 1.829(7) .
P4 C3B 1.831(6) 3_656
C4 C5 1.371(9) .
C5 C6 1.225(9) .
C11 C12 1.372(9) .
C11 C16 1.375(10) .
F12 C12 1.352(8) .
C12 C13 1.379(9) .
F13 C13 1.335(8) .
C13 C14 1.362(11) .
F14 C14 1.354(8) .
C14 C15 1.370(11) .
F15 C15 1.350(9) .
C15 C16 1.378(10) .
F16 C16 1.372(8) .
C21 C26 1.359(11) .
C21 C22 1.365(10) .
C22 C23 1.378(11) .
C23 C24 1.354(13) .
C24 C25 1.328(14) .
C25 C26 1.393(13) .
C31 C36 1.375(9) .
C31 C32 1.390(10) .
C32 C33 1.376(10) .
C33 C34 1.371(11) .
C34 C35 1.385(11) .
C35 C36 1.373(10) .
C41 C46 1.374(10) .
C41 C42 1.400(9) .
C42 C43 1.402(10) .
C43 C44 1.370(12) .
C44 C45 1.385(11) .
C45 C46 1.387(9) .
C51 C52 1.387(10) .
C51 C56 1.384(10) .
C52 C53 1.383(11) .
C53 C54 1.385(13) .
C54 C55 1.368(12) .
C55 C56 1.397(11) .
C61 C62 1.394(9) .
C61 C66 1.383(9) .
F62 C62 1.367(8) .
C62 C63 1.393(9) .
F63 C63 1.348(8) .
C63 C64 1.379(11) .
F64 C64 1.341(7) .
C64 C65 1.357(10) .
F65 C65 1.339(8) .
C65 C66 1.382(9) .
F66 C66 1.355(7) .
C71 C76 1.391(10) .
C71 C72 1.380(10) .
C72 C73 1.389(10) .
C73 C74 1.398(12) .
C74 C75 1.355(12) .
C75 C76 1.394(10) .
C81 C82 1.409(9) .
C81 C86 1.371(9) .
C82 C83 1.394(10) .
C83 C84 1.377(11) .
C84 C85 1.362(11) .
C85 C86 1.408(10) .
C91 C96 1.377(9) .
C91 C92 1.403(9) .
C92 C93 1.384(9) .
C93 C94 1.370(11) .
C94 C95 1.388(11) .
C95 C96 1.387(9) .
C101 C102 1.393(9) .
C101 C106 1.398(9) .
C102 C103 1.388(10) .
C103 C104 1.390(11) .
C104 C105 1.355(10) .
C105 C106 1.403(10) .
C100 Cl11 1.727(9) .
C100 Cl12 1.732(10) .
C200 Cl2A 0.81(2) .
C200 Cl21 1.565(13) .
C200 Cl22 1.618(13) .
C200 C201 1.80(4) .
Cl21 Cl2A 1.605(12) .
Cl21 C201 2.19(4) .
Cl22 C201 1.50(5) .
Cl22 Cl2A 1.820(11) .
C201 Cl2A 1.590(16) .
C201 Cl2B 1.614(16) .

loop_
_geom_torsion_atom_site_label_1
_geom_torsion_atom_site_label_2
_geom_torsion_atom_site_label_3
_geom_torsion_atom_site_label_4
_geom_torsion
_geom_torsion_site_symmetry_1
_geom_torsion_site_symmetry_4
C1 Pt1 P1 C31 47.4(3) . .
C11 Pt1 P1 C31 -130.0(3) . .
P2 Pt1 P1 C31 116.4(5) . .
Pt2 Pt1 P1 C31 38.6(2) . .
C1 Pt1 P1 C21 167.0(3) . .
C11 Pt1 P1 C21 -10.4(3) . .
P2 Pt1 P1 C21 -124.0(5) . .
Pt2 Pt1 P1 C21 158.2(3) . .
C1 Pt1 P1 C1A -71.2(3) . .
C11 Pt1 P1 C1A 111.4(3) . .
P2 Pt1 P1 C1A -2.2(6) . .
Pt2 Pt1 P1 C1A -80.0(2) . .
C11 Pt1 C1 C2 3(12) . .
P1 Pt1 C1 C2 -53(9) . .
P2 Pt1 C1 C2 133(9) . .
Pt2 Pt1 C1 C2 14(8) . .
C31 P1 C1A C2A -162.3(5) . .
C21 P1 C1A C2A 88.9(5) . .
Pt1 P1 C1A C2A -39.0(5) . .
C1 Pt1 Pt2 C6 14.2(14) . .
C11 Pt1 Pt2 C6 -168.7(12) . .
P1 Pt1 Pt2 C6 126.3(8) . .
P2 Pt1 Pt2 C6 -46.9(8) . .
C1 Pt1 Pt2 C61 -160.9(13) . .
C11 Pt1 Pt2 C61 16.2(11) . .
P1 Pt1 Pt2 C61 -48.8(6) . .
P2 Pt1 Pt2 C61 138.0(6) . .
C1 Pt1 Pt2 P4 -20.3(11) . .
C11 Pt1 Pt2 P4 156.8(9) . .
P1 Pt1 Pt2 P4 91.79(6) . .
P2 Pt1 Pt2 P4 -81.44(6) . .
C1 Pt1 Pt2 P3 160.4(11) . .
C11 Pt1 Pt2 P3 -22.5(9) . .
P1 Pt1 Pt2 P3 -87.48(6) . .
P2 Pt1 Pt2 P3 99.29(6) . .
C1 Pt1 P2 C51 -88.2(3) . .
C11 Pt1 P2 C51 89.4(3) . .
P1 Pt1 P2 C51 -157.0(5) . .
Pt2 Pt1 P2 C51 -79.9(2) . .
C1 Pt1 P2 C3A 29.9(3) . 3_656
C11 Pt1 P2 C3A -152.5(3) . 3_656
P1 Pt1 P2 C3A -38.9(6) . 3_656
Pt2 Pt1 P2 C3A 38.2(2) . 3_656
C1 Pt1 P2 C41 153.5(3) . .
C11 Pt1 P2 C41 -28.9(3) . .
P1 Pt1 P2 C41 84.7(6) . .
Pt2 Pt1 P2 C41 161.7(3) . .
Pt1 C1 C2 C3 -79(29) . .
P1 C1A C2A C3A -171.5(4) . .
P3 C1B C2B C3B 177.9(4) . .
C2B C1B P3 C71 164.3(5) . .
C2B C1B P3 C81 -87.8(5) . .
C2B C1B P3 Pt2 40.1(5) . .
C6 Pt2 P3 C71 -66.5(3) . .
C61 Pt2 P3 C71 117.3(3) . .
P4 Pt2 P3 C71 -81.3(7) . .
Pt1 Pt2 P3 C71 -73.7(2) . .
C6 Pt2 P3 C81 173.8(3) . .
C61 Pt2 P3 C81 -2.4(3) . .
P4 Pt2 P3 C81 159.0(6) . .
Pt1 Pt2 P3 C81 166.6(3) . .
C6 Pt2 P3 C1B 51.9(3) . .
C61 Pt2 P3 C1B -124.3(3) . .
P4 Pt2 P3 C1B 37.0(7) . .
Pt1 Pt2 P3 C1B 44.7(2) . .
C1 C2 C3 C4 55(33) . .
C1A C2A C3A P2 -146.8(5) . 3_656
C1B C2B C3B P4 -155.7(5) . 3_656
C6 Pt2 P4 C101 65.7(3) . .
C61 Pt2 P4 C101 -118.2(3) . .
P3 Pt2 P4 C101 80.5(7) . .
Pt1 Pt2 P4 C101 73.0(2) . .
C6 Pt2 P4 C91 -173.3(3) . .
C61 Pt2 P4 C91 2.9(3) . .
P3 Pt2 P4 C91 -158.5(6) . .
Pt1 Pt2 P4 C91 -166.0(2) . .
C6 Pt2 P4 C3B -52.2(3) . 3_656
C61 Pt2 P4 C3B 123.9(3) . 3_656
P3 Pt2 P4 C3B -37.4(7) . 3_656
Pt1 Pt2 P4 C3B -44.9(2) . 3_656
C2 C3 C4 C5 -17(32) . .
C3 C4 C5 C6 35(31) . .
C4 C5 C6 Pt2 23(14) . .
C61 Pt2 C6 C5 0(6) . .
P4 Pt2 C6 C5 128(4) . .
P3 Pt2 C6 C5 -50(4) . .
Pt1 Pt2 C6 C5 -18(3) . .
C1 Pt1 C11 C12 -143(5) . .
P1 Pt1 C11 C12 -87.4(6) . .
P2 Pt1 C11 C12 86.3(6) . .
Pt2 Pt1 C11 C12 -151.6(6) . .
C1 Pt1 C11 C16 38(5) . .
P1 Pt1 C11 C16 93.5(6) . .
P2 Pt1 C11 C16 -92.8(6) . .
Pt2 Pt1 C11 C16 29.3(13) . .
C16 C11 C12 F12 -179.7(6) . .
Pt1 C11 C12 F12 1.1(9) . .
C16 C11 C12 C13 -2.3(10) . .
Pt1 C11 C12 C13 178.6(5) . .
F12 C12 C13 C14 -179.8(6) . .
C11 C12 C13 C14 2.7(11) . .
F12 C12 C13 F13 -1.8(10) . .
C11 C12 C13 F13 -179.4(6) . .
F13 C13 C14 F14 2.1(11) . .
C12 C13 C14 F14 -180.0(7) . .
F13 C13 C14 C15 -179.7(7) . .
C12 C13 C14 C15 -1.8(12) . .
C13 C14 C15 F15 -178.5(7) . .
F14 C14 C15 F15 -0.4(12) . .
C13 C14 C15 C16 0.8(12) . .
F14 C14 C15 C16 178.9(7) . .
F15 C15 C16 C11 178.8(7) . .
C14 C15 C16 C11 -0.4(12) . .
F15 C15 C16 F16 -0.2(11) . .
C14 C15 C16 F16 -179.5(7) . .
C12 C11 C16 C15 1.1(11) . .
Pt1 C11 C16 C15 -179.8(6) . .
C12 C11 C16 F16 -179.9(6) . .
Pt1 C11 C16 F16 -0.7(9) . .
C31 P1 C21 C26 -132.1(8) . .
C1A P1 C21 C26 -21.6(8) . .
Pt1 P1 C21 C26 102.9(8) . .
C31 P1 C21 C22 50.1(7) . .
C1A P1 C21 C22 160.7(6) . .
Pt1 P1 C21 C22 -74.9(6) . .
C26 C21 C22 C23 1.4(12) . .
P1 C21 C22 C23 179.3(6) . .
C21 C22 C23 C24 -0.9(13) . .
C22 C23 C24 C25 0.3(16) . .
C23 C24 C25 C26 0(2) . .
C22 C21 C26 C25 -1.3(16) . .
P1 C21 C26 C25 -179.1(9) . .
C24 C25 C26 C21 1(2) . .
C21 P1 C31 C36 87.2(7) . .
C1A P1 C31 C36 -23.8(7) . .
Pt1 P1 C31 C36 -145.6(6) . .
C21 P1 C31 C32 -89.8(7) . .
C1A P1 C31 C32 159.2(6) . .
Pt1 P1 C31 C32 37.4(7) . .
C36 C31 C32 C33 -0.4(12) . .
P1 C31 C32 C33 176.8(7) . .
C31 C32 C33 C34 2.2(13) . .
C32 C33 C34 C35 -2.4(14) . .
C33 C34 C35 C36 0.9(14) . .
C34 C35 C36 C31 0.9(14) . .
C32 C31 C36 C35 -1.2(12) . .
P1 C31 C36 C35 -178.2(7) . .
C51 P2 C41 C46 154.5(6) . .
C3A P2 C41 C46 45.4(6) 3_656 .
Pt1 P2 C41 C46 -80.1(6) . .
C51 P2 C41 C42 -38.1(6) . .
C3A P2 C41 C42 -147.2(5) 3_656 .
Pt1 P2 C41 C42 87.3(5) . .
C46 C41 C42 C43 -1.6(10) . .
P2 C41 C42 C43 -169.3(5) . .
C41 C42 C43 C44 1.0(11) . .
C42 C43 C44 C45 -0.9(12) . .
C43 C44 C45 C46 1.4(12) . .
C42 C41 C46 C45 2.2(11) . .
P2 C41 C46 C45 169.7(6) . .
C44 C45 C46 C41 -2.0(12) . .
C3A P2 C51 C52 -124.7(6) 3_656 .
C41 P2 C51 C52 121.5(6) . .
Pt1 P2 C51 C52 -1.2(7) . .
C3A P2 C51 C56 57.1(7) 3_656 .
C41 P2 C51 C56 -56.7(7) . .
Pt1 P2 C51 C56 -179.4(5) . .
C56 C51 C52 C53 0.1(12) . .
P2 C51 C52 C53 -178.1(7) . .
C51 C52 C53 C54 -0.9(14) . .
C52 C53 C54 C55 1.5(15) . .
C53 C54 C55 C56 -1.3(14) . .
C52 C51 C56 C55 0.1(12) . .
P2 C51 C56 C55 178.2(6) . .
C54 C55 C56 C51 0.5(13) . .
C6 Pt2 C61 C62 -115(3) . .
P4 Pt2 C61 C62 116.9(5) . .
P3 Pt2 C61 C62 -64.8(5) . .
Pt1 Pt2 C61 C62 -102.0(7) . .
C6 Pt2 C61 C66 66(3) . .
P4 Pt2 C61 C66 -62.4(6) . .
P3 Pt2 C61 C66 115.9(6) . .
Pt1 Pt2 C61 C66 78.7(9) . .
C66 C61 C62 F62 179.7(6) . .
Pt2 C61 C62 F62 0.3(9) . .
C66 C61 C62 C63 -0.3(10) . .
Pt2 C61 C62 C63 -179.7(6) . .
F62 C62 C63 F63 1.3(10) . .
C61 C62 C63 F63 -178.7(7) . .
F62 C62 C63 C64 -178.7(6) . .
C61 C62 C63 C64 1.3(12) . .
F63 C63 C64 F64 -1.6(11) . .
C62 C63 C64 F64 178.4(6) . .
F63 C63 C64 C65 177.6(7) . .
C62 C63 C64 C65 -2.4(12) . .
F64 C64 C65 F65 -0.6(12) . .
C63 C64 C65 F65 -179.8(7) . .
F64 C64 C65 C66 -178.3(7) . .
C63 C64 C65 C66 2.6(12) . .
F65 C65 C66 F66 1.6(11) . .
C64 C65 C66 F66 179.2(7) . .
F65 C65 C66 C61 -179.2(7) . .
C64 C65 C66 C61 -1.6(12) . .
C62 C61 C66 F66 179.6(6) . .
Pt2 C61 C66 F66 -1.0(10) . .
C62 C61 C66 C65 0.5(10) . .
Pt2 C61 C66 C65 179.8(6) . .
C81 P3 C71 C76 115.4(6) . .
C1B P3 C71 C76 -134.0(6) . .
Pt2 P3 C71 C76 -12.0(6) . .
C81 P3 C71 C72 -60.0(6) . .
C1B P3 C71 C72 50.6(7) . .
Pt2 P3 C71 C72 172.6(5) . .
C76 C71 C72 C73 1.1(12) . .
P3 C71 C72 C73 176.5(6) . .
C71 C72 C73 C74 -1.0(13) . .
C72 C73 C74 C75 0.8(13) . .
C73 C74 C75 C76 -0.7(13) . .
C74 C75 C76 C71 0.9(12) . .
C72 C71 C76 C75 -1.1(11) . .
P3 C71 C76 C75 -176.5(5) . .
C71 P3 C81 C82 -28.2(7) . .
C1B P3 C81 C82 -137.7(6) . .
Pt2 P3 C81 C82 97.8(6) . .
C71 P3 C81 C86 159.4(6) . .
C1B P3 C81 C86 49.9(7) . .
Pt2 P3 C81 C86 -74.6(6) . .
C86 C81 C82 C83 1.1(11) . .
P3 C81 C82 C83 -171.6(6) . .
C81 C82 C83 C84 -1.2(12) . .
C82 C83 C84 C85 -0.1(13) . .
C83 C84 C85 C86 1.4(13) . .
C82 C81 C86 C85 0.2(11) . .
P3 C81 C86 C85 172.8(6) . .
C84 C85 C86 C81 -1.5(13) . .
C101 P4 C91 C96 -110.6(6) . .
C3B P4 C91 C96 -2.4(7) 3_656 .
Pt2 P4 C91 C96 121.2(6) . .
C101 P4 C91 C92 71.7(6) . .
C3B P4 C91 C92 179.8(5) 3_656 .
Pt2 P4 C91 C92 -56.6(6) . .
C96 C91 C92 C93 -2.1(10) . .
P4 C91 C92 C93 175.8(5) . .
C91 C92 C93 C94 1.4(11) . .
C92 C93 C94 C95 -0.6(12) . .
C93 C94 C95 C96 0.8(12) . .
C92 C91 C96 C95 2.3(10) . .
P4 C91 C96 C95 -175.5(6) . .
C94 C95 C96 C91 -1.7(12) . .
C91 P4 C101 C102 -132.2(5) . .
C3B P4 C101 C102 118.6(5) 3_656 .
Pt2 P4 C101 C102 -2.8(6) . .
C91 P4 C101 C106 46.8(6) . .
C3B P4 C101 C106 -62.4(6) 3_656 .
Pt2 P4 C101 C106 176.2(4) . .
C106 C101 C102 C103 0.1(9) . .
P4 C101 C102 C103 179.1(5) . .
C101 C102 C103 C104 0.8(11) . .
C102 C103 C104 C105 -0.4(12) . .
C103 C104 C105 C106 -0.9(12) . .
C104 C105 C106 C101 1.8(11) . .
C102 C101 C106 C105 -1.4(9) . .
P4 C101 C106 C105 179.6(5) . .
Cl22 C200 Cl21 Cl2A -81(2) . .
C201 C200 Cl21 Cl2A -63.2(19) . .
Cl2A C200 Cl21 C201 63.2(19) . .
Cl22 C200 Cl21 C201 -17.6(17) . .
Cl2A C200 Cl22 C201 -53(2) . .
Cl21 C200 Cl22 C201 22(2) . .
Cl21 C200 Cl22 Cl2A 75(2) . .
C201 C200 Cl22 Cl2A 53(2) . .
C200 Cl22 C201 Cl2A 25.2(12) . .
C200 Cl22 C201 Cl2B -104(2) . .
Cl2A Cl22 C201 Cl2B -129(2) . .
Cl2A Cl22 C201 C200 -25.2(12) . .
C200 Cl22 C201 Cl21 -12.2(11) . .
Cl2A Cl22 C201 Cl21 -37.4(7) . .
Cl2A C200 C201 Cl22 116(2) . .
Cl21 C200 C201 Cl22 -162.9(16) . .
Cl21 C200 C201 Cl2A 81.2(16) . .
Cl22 C200 C201 Cl2A -116(2) . .
Cl2A C200 C201 Cl2B -146(4) . .
Cl21 C200 C201 Cl2B -65(3) . .
Cl22 C200 C201 Cl2B 98(3) . .
Cl2A C200 C201 Cl21 -81.2(16) . .
Cl22 C200 C201 Cl21 162.9(16) . .
C200 Cl21 C201 Cl22 14.7(13) . .
Cl2A Cl21 C201 Cl22 52.1(9) . .
C200 Cl21 C201 Cl2A -37.4(13) . .
C200 Cl21 C201 Cl2B 122(3) . .
Cl2A Cl21 C201 Cl2B 160(3) . .
Cl2A Cl21 C201 C200 37.4(13) . .
Cl21 C200 Cl2A C201 -85.8(16) . .
Cl22 C200 Cl2A C201 45.0(19) . .
Cl22 C200 Cl2A Cl21 130.8(12) . .
C201 C200 Cl2A Cl21 85.8(16) . .
Cl21 C200 Cl2A Cl22 -130.8(12) . .
C201 C200 Cl2A Cl22 -45.0(19) . .
Cl22 C201 Cl2A C200 -53.1(18) . .
Cl2B C201 Cl2A C200 45(4) . .
Cl21 C201 Cl2A C200 72.4(13) . .
Cl22 C201 Cl2A Cl21 -125.5(11) . .
Cl2B C201 Cl2A Cl21 -28(4) . .
C200 C201 Cl2A Cl21 -72.4(13) . .
Cl2B C201 Cl2A Cl22 98(4) . .
C200 C201 Cl2A Cl22 53.1(18) . .
Cl21 C201 Cl2A Cl22 125.5(11) . .
C201 Cl21 Cl2A C200 -92(3) . .
C200 Cl21 Cl2A C201 92(3) . .
C200 Cl21 Cl2A Cl22 47.7(16) . .
C201 Cl21 Cl2A Cl22 -44.7(17) . .
C201 Cl22 Cl2A C200 116(3) . .
C200 Cl22 Cl2A C201 -116(3) . .
C201 Cl22 Cl2A Cl21 63.3(17) . .
C200 Cl22 Cl2A Cl21 -52.5(18) . .
